data_4515918
loop_
_publ_author_name
'Vu, Minh Duy'
'Foo, Ce Qing'
'Sadeer, Abdul'
'Shand, Sam S.'
'Li, Yongxin'
'Pullarkat, Sumod A.'

_publ_section_title
;
 Triflic-Acid-Catalyzed Tandem Allylic Substitution-Cyclization Reaction
 of Alcohols with Thiophenols-Facile Access to Polysubstituted
 Thiochromans.
;
_journal_issue 8
_journal_name_full 'ACS omega'
_journal_page_first 8945
_journal_page_last 8951
_journal_paper_doi 10.1021/acsomega.8b01305
_journal_volume 3
_journal_year 2018
_chemical_formula_sum 'C23 H21 Cl S'
_chemical_formula_weight 364.91
_space_group_crystal_system monoclinic
_space_group_IT_number 14
_space_group_name_Hall '-P 2yn'
_space_group_name_H-M_alt 'P 1 21/n 1'
_atom_sites_solution_hydrogens geom
_cell_angle_alpha 90
_cell_angle_beta 103.685(4)
_cell_angle_gamma 90
_cell_formula_units_Z 4
_cell_length_a 12.4697(15)
_cell_length_b 8.9131(11)
_cell_length_c 17.456(2)
_cell_measurement_reflns_used 2488
_cell_measurement_temperature 103.(2)
_cell_measurement_theta_max 25.6765
_cell_measurement_theta_min 2.8371
_cell_volume 1885.0(4)
_computing_cell_refinement 'SAINT V8.34A (Bruker AXS Inc., 2013)'
_computing_data_collection 'Bruker APEX2'
_computing_data_reduction 'SAINT V8.34A (Bruker AXS Inc., 2013)'
_computing_molecular_graphics 'Bruker SHELXTL'
_computing_publication_material 'Bruker SHELXTL'
_computing_structure_refinement 'SHELXL-2013 (Sheldrick, 2013)'
_computing_structure_solution 'SHELXS-97 (Sheldrick 2008)'
_diffrn_ambient_temperature 103.(2)
_diffrn_detector_area_resol_mean 8.3333
_diffrn_measured_fraction_theta_full 0.994
_diffrn_measured_fraction_theta_max 0.994
_diffrn_measurement_device_type 'Bruker APEX-II CCD'
_diffrn_measurement_method '\f and \w scans'
_diffrn_radiation_monochromator graphite
_diffrn_radiation_type MoK\a
_diffrn_radiation_wavelength 0.71073
_diffrn_reflns_av_R_equivalents 0.1014
_diffrn_reflns_av_sigmaI/netI 0.0945
_diffrn_reflns_limit_h_max 12
_diffrn_reflns_limit_h_min -17
_diffrn_reflns_limit_k_max 12
_diffrn_reflns_limit_k_min -12
_diffrn_reflns_limit_l_max 25
_diffrn_reflns_limit_l_min -24
_diffrn_reflns_number 31101
_diffrn_reflns_theta_full 30.59
_diffrn_reflns_theta_max 30.59
_diffrn_reflns_theta_min 2.92
_exptl_absorpt_coefficient_mu 0.316
_exptl_absorpt_correction_T_max 0.97
_exptl_absorpt_correction_T_min 0.84
_exptl_absorpt_correction_type multi-scan
_exptl_absorpt_process_details 'SADABS V2012/1 (Bruker AXS Inc.)'
_exptl_crystal_colour colourless
_exptl_crystal_density_diffrn 1.286
_exptl_crystal_density_method 'not measured'
_exptl_crystal_description plate
_exptl_crystal_F_000 768
_exptl_crystal_size_max 0.320
_exptl_crystal_size_mid 0.300
_exptl_crystal_size_min 0.100
_refine_diff_density_max 0.398
_refine_diff_density_min -0.420
_refine_ls_extinction_method none
_refine_ls_goodness_of_fit_ref 1.010
_refine_ls_hydrogen_treatment constr
_refine_ls_matrix_type full
_refine_ls_number_parameters 228
_refine_ls_number_reflns 5750
_refine_ls_number_restraints 0
_refine_ls_restrained_S_all 1.010
_refine_ls_R_factor_all 0.1155
_refine_ls_R_factor_gt 0.0535
_refine_ls_shift/su_max 0.001
_refine_ls_shift/su_mean 0.000
_refine_ls_structure_factor_coef Fsqd
_refine_ls_weighting_details 'w=1/[\s^2^(Fo^2^)+(0.0440P)^2^+0.8052P] where P=(Fo^2^+2Fc^2^)/3'
_refine_ls_weighting_scheme calc
_refine_ls_wR_factor_gt 0.1070
_refine_ls_wR_factor_ref 0.1322
_reflns_number_gt 3362
_reflns_number_total 5750
_reflns_threshold_expression 'I > 2\s(I)'
_cod_data_source_file ao8b01305_si_002.cif
_cod_data_source_block I
_cod_database_code 4515918

loop_
_space_group_symop_operation_xyz
'x, y, z'
'-x+1/2, y+1/2, -z+1/2'
'-x, -y, -z'
'x-1/2, -y-1/2, z-1/2'

loop_
_atom_site_type_symbol
_atom_site_label
_atom_site_fract_x
_atom_site_fract_y
_atom_site_fract_z
_atom_site_U_iso_or_equiv
_atom_site_adp_type
_atom_site_calc_flag
_atom_site_refinement_flags_adp
_atom_site_refinement_flags_posn
_atom_site_occupancy
C C1 0.12637(18) 0.6294(3) -0.05174(13) 0.0218(5) Uani d . . 1
H H1 0.0587 0.6631 -0.0846 0.026 Uiso calc U R 1
C C2 0.19341(18) 0.5341(3) -0.08274(14) 0.0239(5) Uani d . . 1
H H2 0.1719 0.502 -0.1361 0.029 Uiso calc U R 1
C C3 0.29209(18) 0.4867(2) -0.03448(14) 0.0208(5) Uani d . . 1
C C4 0.32335(17) 0.5292(2) 0.04396(13) 0.0196(5) Uani d . . 1
H H4 0.3906 0.4938 0.0767 0.024 Uiso calc U R 1
C C5 0.25515(17) 0.6240(2) 0.07406(13) 0.0193(5) Uani d . . 1
H H5 0.2762 0.6537 0.1278 0.023 Uiso calc U R 1
C C6 0.15598(17) 0.6767(2) 0.02640(13) 0.0172(4) Uani d . . 1
C C7 0.08595(17) 0.7904(2) 0.05640(13) 0.0180(5) Uani d . . 1
H H7 0.0136 0.7997 0.017 0.022 Uiso calc U R 1
C C8 0.06365(17) 0.7540(2) 0.13633(13) 0.0179(5) Uani d . . 1
H H8A 0.1347 0.7498 0.1762 0.021 Uiso calc U R 1
H H8B 0.029 0.6536 0.1339 0.021 Uiso calc U R 1
C C9 -0.01222(17) 0.8699(2) 0.16263(13) 0.0167(4) Uani d . . 1
H H9 -0.08 0.8794 0.1188 0.02 Uiso calc U R 1
C C10 -0.04841(17) 0.8112(2) 0.23377(13) 0.0175(4) Uani d . . 1
C C11 -0.15891(19) 0.7796(3) 0.23053(15) 0.0253(5) Uani d . . 1
H H11 -0.2135 0.8017 0.1839 0.03 Uiso calc U R 1
C C12 -0.1901(2) 0.7163(3) 0.29459(16) 0.0318(6) Uani d . . 1
H H12 -0.2659 0.6951 0.2908 0.038 Uiso calc U R 1
C C13 -0.1132(2) 0.6834(3) 0.36399(15) 0.0279(6) Uani d . . 1
C C14 -0.1471(2) 0.6073(3) 0.43349(16) 0.0370(7) Uani d . . 1
H H14A -0.2277 0.5989 0.422 0.055 Uiso calc U R 1
H H14B -0.1211 0.6674 0.4813 0.055 Uiso calc U R 1
H H14C -0.1143 0.5069 0.4416 0.055 Uiso calc U R 1
C C15 -0.0036(2) 0.7191(3) 0.36781(14) 0.0258(5) Uani d . . 1
H H15 0.0506 0.7006 0.4152 0.031 Uiso calc U R 1
C C16 0.02810(19) 0.7812(2) 0.30406(13) 0.0212(5) Uani d . . 1
H H16 0.1037 0.8038 0.3083 0.025 Uiso calc U R 1
C C17 0.04144(16) 1.0246(2) 0.17512(12) 0.0157(4) Uani d . . 1
C C18 0.11552(17) 1.0745(2) 0.13187(13) 0.0174(5) Uani d . . 1
C C19 0.16140(17) 1.2187(2) 0.14488(14) 0.0215(5) Uani d . . 1
H H19 0.2113 1.2524 0.115 0.026 Uiso calc U R 1
C C20 0.13463(18) 1.3122(3) 0.20078(13) 0.0224(5) Uani d . . 1
H H20 0.1677 1.4086 0.2097 0.027 Uiso calc U R 1
C C21 0.05974(18) 1.2667(2) 0.24420(13) 0.0209(5) Uani d . . 1
C C22 0.0273(2) 1.3700(3) 0.30318(15) 0.0301(6) Uani d . . 1
H H22A -0.0223 1.4479 0.2752 0.045 Uiso calc U R 1
H H22B 0.0935 1.4169 0.3359 0.045 Uiso calc U R 1
H H22C -0.0105 1.3123 0.3368 0.045 Uiso calc U R 1
C C23 0.01514(17) 1.1231(2) 0.23074(13) 0.0185(5) Uani d . . 1
H H23 -0.0352 1.0904 0.2605 0.022 Uiso calc U R 1
Cl Cl1 0.38118(5) 0.37449(7) -0.07329(4) 0.03235(17) Uani d . . 1
S S1 0.16059(5) 0.96877(6) 0.05977(4) 0.02343(15) Uani d . . 1

loop_
_atom_site_aniso_label
_atom_site_aniso_U_11
_atom_site_aniso_U_22
_atom_site_aniso_U_33
_atom_site_aniso_U_12
_atom_site_aniso_U_13
_atom_site_aniso_U_23
C1 0.0147(11) 0.0287(12) 0.0196(12) 0.0024(9) -0.0009(9) -0.0035(10)
C2 0.0220(12) 0.0281(12) 0.0204(12) 0.0006(10) 0.0024(9) -0.0088(10)
C3 0.0177(11) 0.0199(11) 0.0272(13) 0.0003(9) 0.0098(9) -0.0059(9)
C4 0.0153(11) 0.0208(11) 0.0219(12) 0.0026(9) 0.0025(9) 0.0019(9)
C5 0.0180(11) 0.0207(11) 0.0180(11) 0.0000(9) 0.0014(9) -0.0016(9)
C6 0.0155(11) 0.0183(10) 0.0179(11) 0.0012(8) 0.0041(9) -0.0001(9)
C7 0.0161(11) 0.0198(11) 0.0173(11) 0.0037(8) 0.0026(8) -0.0019(9)
C8 0.0172(11) 0.0161(10) 0.0209(12) -0.0002(8) 0.0059(9) -0.0014(9)
C9 0.0143(11) 0.0168(10) 0.0188(11) -0.0007(8) 0.0035(9) -0.0021(9)
C10 0.0195(11) 0.0137(10) 0.0208(11) -0.0025(8) 0.0077(9) -0.0051(9)
C11 0.0211(12) 0.0260(13) 0.0302(14) -0.0034(10) 0.0091(10) -0.0053(10)
C12 0.0258(14) 0.0321(14) 0.0431(16) -0.0095(11) 0.0194(12) -0.0077(12)
C13 0.0411(15) 0.0169(11) 0.0336(14) -0.0023(10) 0.0248(12) -0.0051(10)
C14 0.0531(18) 0.0250(14) 0.0428(17) -0.0017(12) 0.0310(14) 0.0003(12)
C15 0.0348(14) 0.0211(12) 0.0226(13) 0.0024(10) 0.0090(11) -0.0024(10)
C16 0.0214(12) 0.0204(11) 0.0228(12) -0.0022(9) 0.0069(10) -0.0011(9)
C17 0.0127(10) 0.0156(10) 0.0169(11) 0.0032(8) -0.0005(8) 0.0004(9)
C18 0.0138(11) 0.0166(10) 0.0209(12) 0.0042(8) 0.0024(9) 0.0003(9)
C19 0.0150(11) 0.0201(11) 0.0280(13) -0.0006(9) 0.0026(9) 0.0047(10)
C20 0.0205(12) 0.0161(11) 0.0269(13) -0.0028(9) -0.0019(10) 0.0007(9)
C21 0.0231(12) 0.0168(11) 0.0194(12) 0.0032(9) -0.0021(9) -0.0019(9)
C22 0.0409(15) 0.0199(12) 0.0299(14) -0.0006(11) 0.0091(12) -0.0060(11)
C23 0.0170(11) 0.0175(10) 0.0201(11) 0.0024(8) 0.0026(9) -0.0001(9)
Cl1 0.0257(3) 0.0354(3) 0.0367(4) 0.0069(3) 0.0088(3) -0.0120(3)
S1 0.0267(3) 0.0191(3) 0.0291(3) 0.0027(2) 0.0156(3) 0.0014(2)

loop_
_atom_type_symbol
_atom_type_description
_atom_type_scat_dispersion_real
_atom_type_scat_dispersion_imag
_atom_type_scat_source
C C 0.0033 0.0016 'International Tables Vol C Tables 4.2.6.8 and 6.1.1.4'
H H 0.0000 0.0000 'International Tables Vol C Tables 4.2.6.8 and 6.1.1.4'
S S 0.1246 0.1234 'International Tables Vol C Tables 4.2.6.8 and 6.1.1.4'
Cl Cl 0.1484 0.1585 'International Tables Vol C Tables 4.2.6.8 and 6.1.1.4'

loop_
_geom_angle_atom_site_label_1
_geom_angle_atom_site_label_2
_geom_angle_atom_site_label_3
_geom_angle
C2 C1 C6 121.5(2)
C2 C1 H1 119.2
C6 C1 H1 119.2
C3 C2 C1 118.7(2)
C3 C2 H2 120.6
C1 C2 H2 120.6
C2 C3 C4 121.4(2)
C2 C3 Cl1 119.65(18)
C4 C3 Cl1 118.94(17)
C3 C4 C5 119.1(2)
C3 C4 H4 120.4
C5 C4 H4 120.4
C4 C5 C6 120.9(2)
C4 C5 H5 119.5
C6 C5 H5 119.5
C1 C6 C5 118.3(2)
C1 C6 C7 120.14(19)
C5 C6 C7 121.43(19)
C6 C7 C8 114.89(18)
C6 C7 S1 105.19(15)
C8 C7 S1 110.91(15)
C6 C7 H7 108.6
C8 C7 H7 108.6
S1 C7 H7 108.6
C7 C8 C9 112.83(17)
C7 C8 H8A 109.0
C9 C8 H8A 109.0
C7 C8 H8B 109.0
C9 C8 H8B 109.0
H8A C8 H8B 107.8
C10 C9 C17 113.67(17)
C10 C9 C8 109.63(17)
C17 C9 C8 111.65(17)
C10 C9 H9 107.2
C17 C9 H9 107.2
C8 C9 H9 107.2
C16 C10 C11 117.5(2)
C16 C10 C9 121.05(19)
C11 C10 C9 121.4(2)
C12 C11 C10 120.8(2)
C12 C11 H11 119.6
C10 C11 H11 119.6
C13 C12 C11 121.5(2)
C13 C12 H12 119.3
C11 C12 H12 119.3
C12 C13 C15 117.5(2)
C12 C13 C14 121.4(2)
C15 C13 C14 121.0(2)
C13 C14 H14A 109.5
C13 C14 H14B 109.5
H14A C14 H14B 109.5
C13 C14 H14C 109.5
H14A C14 H14C 109.5
H14B C14 H14C 109.5
C16 C15 C13 121.2(2)
C16 C15 H15 119.4
C13 C15 H15 119.4
C15 C16 C10 121.4(2)
C15 C16 H16 119.3
C10 C16 H16 119.3
C18 C17 C23 117.9(2)
C18 C17 C9 122.27(19)
C23 C17 C9 119.84(19)
C17 C18 C19 120.0(2)
C17 C18 S1 125.31(17)
C19 C18 S1 114.68(17)
C20 C19 C18 120.6(2)
C20 C19 H19 119.7
C18 C19 H19 119.7
C19 C20 C21 120.9(2)
C19 C20 H20 119.6
C21 C20 H20 119.6
C23 C21 C20 117.8(2)
C23 C21 C22 121.1(2)
C20 C21 C22 121.1(2)
C21 C22 H22A 109.5
C21 C22 H22B 109.5
H22A C22 H22B 109.5
C21 C22 H22C 109.5
H22A C22 H22C 109.5
H22B C22 H22C 109.5
C21 C23 C17 122.8(2)
C21 C23 H23 118.6
C17 C23 H23 118.6
C18 S1 C7 103.90(10)

loop_
_geom_bond_atom_site_label_1
_geom_bond_atom_site_label_2
_geom_bond_distance
C1 C2 1.389(3)
C1 C6 1.391(3)
C1 H1 0.95
C2 C3 1.382(3)
C2 H2 0.95
C3 C4 1.385(3)
C3 Cl1 1.746(2)
C4 C5 1.388(3)
C4 H4 0.95
C5 C6 1.398(3)
C5 H5 0.95
C6 C7 1.510(3)
C7 C8 1.521(3)
C7 S1 1.836(2)
C7 H7 1.0
C8 C9 1.543(3)
C8 H8A 0.99
C8 H8B 0.99
C9 C10 1.511(3)
C9 C17 1.526(3)
C9 H9 1.0
C10 C16 1.391(3)
C10 C11 1.394(3)
C11 C12 1.388(3)
C11 H11 0.95
C12 C13 1.387(4)
C12 H12 0.95
C13 C15 1.390(3)
C13 C14 1.534(3)
C14 H14A 0.98
C14 H14B 0.98
C14 H14C 0.98
C15 C16 1.381(3)
C15 H15 0.95
C16 H16 0.95
C17 C18 1.397(3)
C17 C23 1.404(3)
C18 C19 1.404(3)
C18 S1 1.767(2)
C19 C20 1.383(3)
C19 H19 0.95
C20 C21 1.395(3)
C20 H20 0.95
C21 C23 1.393(3)
C21 C22 1.506(3)
C22 H22A 0.98
C22 H22B 0.98
C22 H22C 0.98
C23 H23 0.95
